data_7007548
loop_
_publ_author_name
'Cai, Shuyi'
'Hou, Xiu-Feng'
'Chen, Yin-Qiang'
'Jin, Guo-Xin'

_publ_section_title
;
 Synthesis and structure of heterometallic complexes (RhFe, CoFe)
 containing bridging
 1,2-dicarba-closo-dodecarborane-1,2-dichalcogenolato ligands.
;
_journal_issue 31
_journal_name_full 'Dalton transactions (Cambridge, England : 2003)'
_journal_page_first 3736
_journal_page_last 3741
_journal_paper_doi 10.1039/b607195c
_journal_year 2006
_chemical_formula_sum 'C18 H31 B10 Fe O3 Rh S2'
_chemical_formula_weight 626.41
_chemical_name_systematic
;
?
;
_space_group_IT_number 52
_symmetry_cell_setting orthorhombic
_symmetry_space_group_name_Hall '-P 2a 2bc'
_symmetry_space_group_name_H-M 'P n n a'
_atom_sites_solution_hydrogens geom
_atom_sites_solution_primary direct
_atom_sites_solution_secondary difmap
_audit_creation_method SHELXL-97
_cell_angle_alpha 90.00
_cell_angle_beta 90.00
_cell_angle_gamma 90.00
_cell_formula_units_Z 16
_cell_length_a 26.135(13)
_cell_length_b 16.356(8)
_cell_length_c 26.135(13)
_cell_measurement_reflns_used 991
_cell_measurement_temperature 298(2)
_cell_measurement_theta_max 19.072
_cell_measurement_theta_min 2.465
_cell_volume 11172(10)
_computing_cell_refinement 'Bruker SMART'
_computing_data_collection 'Bruker SMART'
_computing_data_reduction 'Bruker SHELXTL'
_computing_molecular_graphics 'Bruker SHELXTL'
_computing_publication_material 'Bruker SHELXTL'
_computing_structure_refinement 'SHELXL-97 (Sheldrick, 1997)'
_computing_structure_solution 'SHELXS-97 (Sheldrick, 1990)'
_diffrn_ambient_temperature 298(2)
_diffrn_measured_fraction_theta_full 0.999
_diffrn_measured_fraction_theta_max 0.999
_diffrn_measurement_device_type 'CCD area detector'
_diffrn_measurement_method 'phi and omega scans'
_diffrn_radiation_monochromator graphite
_diffrn_radiation_source 'fine-focus sealed tube'
_diffrn_radiation_type MoK\a
_diffrn_radiation_wavelength 0.71073
_diffrn_reflns_av_R_equivalents 0.1132
_diffrn_reflns_av_sigmaI/netI 0.1501
_diffrn_reflns_limit_h_max 31
_diffrn_reflns_limit_h_min -27
_diffrn_reflns_limit_k_max 19
_diffrn_reflns_limit_k_min -18
_diffrn_reflns_limit_l_max 31
_diffrn_reflns_limit_l_min -24
_diffrn_reflns_number 45330
_diffrn_reflns_theta_full 25.01
_diffrn_reflns_theta_max 25.01
_diffrn_reflns_theta_min 1.10
_diffrn_standards_decay_% 3.79
_exptl_absorpt_coefficient_mu 1.280
_exptl_absorpt_correction_T_max 0.9046
_exptl_absorpt_correction_T_min 0.8827
_exptl_absorpt_correction_type multi-scan
_exptl_crystal_density_diffrn 1.490
_exptl_crystal_density_method 'not measured'
_exptl_crystal_F_000 5056
_exptl_crystal_size_max 0.10
_exptl_crystal_size_mid 0.10
_exptl_crystal_size_min 0.08
_refine_diff_density_max 0.711
_refine_diff_density_min -0.466
_refine_diff_density_rms 0.067
_refine_ls_extinction_method none
_refine_ls_goodness_of_fit_ref 0.662
_refine_ls_hydrogen_treatment constr
_refine_ls_matrix_type full
_refine_ls_number_parameters 651
_refine_ls_number_reflns 9862
_refine_ls_number_restraints 0
_refine_ls_restrained_S_all 0.662
_refine_ls_R_factor_all 0.1139
_refine_ls_R_factor_gt 0.0397
_refine_ls_shift/su_max 0.057
_refine_ls_shift/su_mean 0.004
_refine_ls_structure_factor_coef Fsqd
_refine_ls_weighting_details 'calc w=1/[\s^2^(Fo^2^)+(0.0156P)^2^+0.0000P] where P=(Fo^2^+2Fc^2^)/3'
_refine_ls_weighting_scheme calc
_refine_ls_wR_factor_gt 0.0548
_refine_ls_wR_factor_ref 0.0647
_reflns_number_gt 4328
_reflns_number_total 9862
_reflns_threshold_expression >2sigma(I)
_cod_data_source_file b607195c.txt
_cod_data_source_block f51220e
_cod_depositor_comments
;
The following automatic conversions were performed:
'_symmetry_cell_setting' value 'Orthorhombic' changed to 'orthorhombic'
according to '/home/saulius/struct/CIF-dictionaries/cif_core.dic'
dictionary named 'cif_core.dic' version 2.4.1 from 2010-06-29.

Automatic conversion script
Id: cif_fix_enum 1527 2010-12-29 10:47:43Z saulius 
;
_cod_original_cell_volume 11172(9)
_cod_original_sg_symbol_H-M Pnna
_cod_database_code 7007548

loop_
_symmetry_equiv_pos_as_xyz
'x, y, z'
'-x+1/2, -y, z'
'-x+1/2, y+1/2, -z+1/2'
'x, -y+1/2, -z+1/2'
'-x, -y, -z'
'x-1/2, y, -z'
'x-1/2, -y-1/2, z-1/2'
'-x, y-1/2, z-1/2'

loop_
_atom_site_label
_atom_site_type_symbol
_atom_site_fract_x
_atom_site_fract_y
_atom_site_fract_z
_atom_site_U_iso_or_equiv
_atom_site_adp_type
_atom_site_occupancy
_atom_site_symmetry_multiplicity
_atom_site_calc_flag
_atom_site_refinement_flags
_atom_site_disorder_assembly
_atom_site_disorder_group
Rh1 Rh 0.617505(17) 0.86511(2) 0.112475(14) 0.04242(12) Uani 1 1 d . . .
Fe1 Fe 0.58898(3) 0.71843(4) 0.11030(3) 0.0544(2) Uani 1 1 d . . .
S1 S 0.64838(6) 0.76512(8) 0.16907(5) 0.0511(4) Uani 1 1 d . . .
S2 S 0.65011(6) 0.76719(8) 0.05518(5) 0.0458(4) Uani 1 1 d . . .
O1 O 0.5115(2) 0.7278(3) 0.18993(19) 0.115(2) Uani 1 1 d . . .
O2 O 0.50892(19) 0.7598(3) 0.03713(18) 0.0957(17) Uani 1 1 d . . .
O3 O 0.58514(19) 0.5400(3) 0.0976(2) 0.123(2) Uani 1 1 d . . .
C1 C 0.7108(2) 0.7368(3) 0.14353(19) 0.0476(16) Uani 1 1 d . . .
C2 C 0.7115(2) 0.7360(3) 0.08191(19) 0.0434(15) Uani 1 1 d . . .
C3 C 0.5419(3) 0.7233(4) 0.1587(3) 0.078(2) Uani 1 1 d . . .
C4 C 0.5405(3) 0.7432(4) 0.0650(2) 0.068(2) Uani 1 1 d . . .
C5 C 0.5883(2) 0.6093(4) 0.1030(2) 0.074(2) Uani 1 1 d . . .
C6 C 0.6093(2) 0.9788(3) 0.1565(2) 0.0415(14) Uani 1 1 d . . .
C7 C 0.6368(2) 0.9963(3) 0.1109(2) 0.0425(14) Uani 1 1 d . . .
H7A H 0.6715 1.0189 0.1093 0.051 Uiso 1 1 calc R . .
C8 C 0.6055(3) 0.9780(3) 0.0682(2) 0.0451(15) Uani 1 1 d . . .
C9 C 0.5582(2) 0.9489(3) 0.0874(2) 0.0539(17) Uani 1 1 d . . .
H9A H 0.5283 0.9343 0.0667 0.065 Uiso 1 1 calc R . .
C10 C 0.5602(2) 0.9488(3) 0.1415(2) 0.0527(16) Uani 1 1 d . . .
H10A H 0.5320 0.9347 0.1646 0.063 Uiso 1 1 calc R . .
C11 C 0.6251(2) 0.9983(3) 0.2110(2) 0.0497(16) Uani 1 1 d . . .
C12 C 0.6069(2) 1.0861(3) 0.22241(18) 0.0702(18) Uani 1 1 d . . .
H12A H 0.6229 1.1234 0.1990 0.105 Uiso 1 1 calc R . .
H12B H 0.6160 1.1005 0.2568 0.105 Uiso 1 1 calc R . .
H12C H 0.5704 1.0890 0.2186 0.105 Uiso 1 1 calc R . .
C13 C 0.6832(2) 0.9934(3) 0.21678(19) 0.0704(19) Uani 1 1 d . . .
H13A H 0.6944 0.9386 0.2100 0.106 Uiso 1 1 calc R . .
H13B H 0.6926 1.0084 0.2510 0.106 Uiso 1 1 calc R . .
H13C H 0.6992 1.0302 0.1930 0.106 Uiso 1 1 calc R . .
C14 C 0.6002(2) 0.9394(3) 0.24992(18) 0.076(2) Uani 1 1 d . . .
H14A H 0.6119 0.8846 0.2435 0.114 Uiso 1 1 calc R . .
H14B H 0.5637 0.9415 0.2464 0.114 Uiso 1 1 calc R . .
H14C H 0.6096 0.9553 0.2840 0.114 Uiso 1 1 calc R . .
C15 C 0.6177(3) 0.9952(3) 0.0124(2) 0.0584(17) Uani 1 1 d . . .
C16 C 0.5985(2) 1.0834(3) 0.00206(18) 0.088(2) Uani 1 1 d . . .
H16A H 0.6161 1.1209 0.0241 0.132 Uiso 1 1 calc R . .
H16B H 0.5624 1.0863 0.0087 0.132 Uiso 1 1 calc R . .
H16C H 0.6049 1.0976 -0.0330 0.132 Uiso 1 1 calc R . .
C17 C 0.6757(3) 0.9919(4) 0.00323(19) 0.080(2) Uani 1 1 d . . .
H17A H 0.6879 0.9376 0.0099 0.121 Uiso 1 1 calc R . .
H17B H 0.6925 1.0297 0.0257 0.121 Uiso 1 1 calc R . .
H17C H 0.6829 1.0064 -0.0316 0.121 Uiso 1 1 calc R . .
C18 C 0.5898(2) 0.9367(3) -0.02302(19) 0.082(2) Uani 1 1 d . . .
H18A H 0.6021 0.8821 -0.0175 0.123 Uiso 1 1 calc R . .
H18B H 0.5959 0.9522 -0.0579 0.123 Uiso 1 1 calc R . .
H18C H 0.5538 0.9389 -0.0160 0.123 Uiso 1 1 calc R . .
B3 B 0.7150(3) 0.6426(3) 0.1138(3) 0.0562(19) Uani 1 1 d . . .
H3 H 0.6849 0.5956 0.1143 0.067 Uiso 1 1 calc R . .
B4 B 0.7514(3) 0.6635(4) 0.1683(3) 0.061(2) Uani 1 1 d . . .
H4 H 0.7450 0.6311 0.2046 0.074 Uiso 1 1 calc R . .
B5 B 0.7689(3) 0.7687(4) 0.1678(2) 0.053(2) Uani 1 1 d . . .
H5 H 0.7734 0.8035 0.2035 0.064 Uiso 1 1 calc R . .
B6 B 0.7443(2) 0.8145(4) 0.1128(2) 0.0463(17) Uani 1 1 d . . .
H6 H 0.7334 0.8794 0.1125 0.056 Uiso 1 1 calc R . .
B7 B 0.7515(3) 0.6623(4) 0.0587(3) 0.061(2) Uani 1 1 d . . .
H7 H 0.7448 0.6289 0.0227 0.073 Uiso 1 1 calc R . .
B8 B 0.7787(3) 0.6166(4) 0.1135(3) 0.072(2) Uani 1 1 d . . .
H8 H 0.7908 0.5522 0.1137 0.086 Uiso 1 1 calc R . .
B9 B 0.8128(3) 0.6922(4) 0.1470(3) 0.064(2) Uani 1 1 d . . .
H9 H 0.8471 0.6771 0.1695 0.077 Uiso 1 1 calc R . .
B10 B 0.8080(3) 0.7845(4) 0.1132(2) 0.0560(19) Uani 1 1 d . . .
H10 H 0.8392 0.8295 0.1131 0.067 Uiso 1 1 calc R . .
B11 B 0.7694(3) 0.7662(4) 0.0587(2) 0.0496(19) Uani 1 1 d . . .
H11 H 0.7742 0.7999 0.0225 0.059 Uiso 1 1 calc R . .
B12 B 0.8139(3) 0.6912(4) 0.0794(3) 0.059(2) Uani 1 1 d . . .
H12 H 0.8485 0.6758 0.0574 0.071 Uiso 1 1 calc R . .
Rh2 Rh 0.393707(16) 0.40425(2) 0.125489(15) 0.04143(12) Uani 1 1 d . . .
Fe2 Fe 0.39312(4) 0.55345(4) 0.10249(3) 0.0556(2) Uani 1 1 d . . .
O4 O 0.4798(2) 0.5595(3) 0.03207(18) 0.116(2) Uani 1 1 d . . .
O5 O 0.3219(2) 0.5210(3) 0.01955(18) 0.115(2) Uani 1 1 d . . .
O6 O 0.3853(2) 0.7326(2) 0.09856(16) 0.1090(18) Uani 1 1 d . . .
S3 S 0.44821(6) 0.50215(8) 0.16333(5) 0.0478(4) Uani 1 1 d . . .
S4 S 0.33320(6) 0.49773(8) 0.15715(5) 0.0492(4) Uani 1 1 d . . .
C21 C 0.4180(2) 0.5241(3) 0.22468(18) 0.0416(15) Uani 1 1 d . . .
C22 C 0.3562(2) 0.5206(3) 0.22106(19) 0.0427(15) Uani 1 1 d . . .
C23 C 0.4461(3) 0.5566(4) 0.0594(2) 0.075(2) Uani 1 1 d . . .
C24 C 0.3495(3) 0.5344(4) 0.0519(3) 0.079(2) Uani 1 1 d . . .
C25 C 0.3880(3) 0.6632(3) 0.1028(2) 0.0724(19) Uani 1 1 d . . .
C26 C 0.4405(2) 0.2944(3) 0.1109(2) 0.0443(15) Uani 1 1 d . . .
C27 C 0.3960(2) 0.2705(3) 0.13882(18) 0.0435(14) Uani 1 1 d . . .
H27A H 0.3962 0.2442 0.1725 0.052 Uiso 1 1 calc R . .
C28 C 0.3516(2) 0.2900(3) 0.1103(2) 0.0448(15) Uani 1 1 d . . .
C29 C 0.3687(2) 0.3266(3) 0.0638(2) 0.0472(16) Uani 1 1 d . . .
H29A H 0.3468 0.3434 0.0352 0.057 Uiso 1 1 calc R . .
C30 C 0.4224(2) 0.3288(3) 0.0642(2) 0.0496(16) Uani 1 1 d . . .
H30A H 0.4441 0.3478 0.0360 0.060 Uiso 1 1 calc R . .
C31 C 0.4959(2) 0.2780(3) 0.1257(2) 0.0563(17) Uani 1 1 d . . .
C32 C 0.5076(2) 0.1904(3) 0.1069(2) 0.081(2) Uani 1 1 d . . .
H32A H 0.5422 0.1764 0.1156 0.122 Uiso 1 1 calc R . .
H32B H 0.5034 0.1879 0.0705 0.122 Uiso 1 1 calc R . .
H32C H 0.4845 0.1526 0.1230 0.122 Uiso 1 1 calc R . .
C33 C 0.5034(2) 0.2802(3) 0.1833(2) 0.075(2) Uani 1 1 d . . .
H33A H 0.4966 0.3344 0.1957 0.113 Uiso 1 1 calc R . .
H33B H 0.5380 0.2653 0.1914 0.113 Uiso 1 1 calc R . .
H33C H 0.4803 0.2423 0.1993 0.113 Uiso 1 1 calc R . .
C34 C 0.5328(2) 0.3377(4) 0.0997(2) 0.089(2) Uani 1 1 d . . .
H34A H 0.5261 0.3922 0.1117 0.134 Uiso 1 1 calc R . .
H34B H 0.5281 0.3355 0.0633 0.134 Uiso 1 1 calc R . .
H34C H 0.5674 0.3229 0.1079 0.134 Uiso 1 1 calc R . .
C35 C 0.2964(2) 0.2686(3) 0.1232(2) 0.0471(15) Uani 1 1 d . . .
C36 C 0.2854(2) 0.1842(3) 0.0986(2) 0.077(2) Uani 1 1 d . . .
H36A H 0.2893 0.1881 0.0622 0.115 Uiso 1 1 calc R . .
H36B H 0.2511 0.1676 0.1067 0.115 Uiso 1 1 calc R . .
H36C H 0.3091 0.1445 0.1118 0.115 Uiso 1 1 calc R . .
C37 C 0.2891(2) 0.2619(3) 0.1818(2) 0.077(2) Uani 1 1 d . . .
H37A H 0.2957 0.3140 0.1973 0.116 Uiso 1 1 calc R . .
H37B H 0.3125 0.2220 0.1953 0.116 Uiso 1 1 calc R . .
H37C H 0.2546 0.2453 0.1891 0.116 Uiso 1 1 calc R . .
C38 C 0.2582(2) 0.3302(3) 0.1018(2) 0.081(2) Uani 1 1 d . . .
H38A H 0.2623 0.3339 0.0654 0.122 Uiso 1 1 calc R . .
H38B H 0.2643 0.3829 0.1169 0.122 Uiso 1 1 calc R . .
H38C H 0.2240 0.3127 0.1096 0.122 Uiso 1 1 calc R . .
B13 B 0.3849(3) 0.6151(3) 0.2299(2) 0.0525(19) Uani 1 1 d . . .
H13 H 0.3855 0.6649 0.2016 0.063 Uiso 1 1 calc R . .
B14 B 0.4382(3) 0.5935(4) 0.2686(2) 0.057(2) Uani 1 1 d . . .
H14 H 0.4739 0.6285 0.2656 0.069 Uiso 1 1 calc R . .
B15 B 0.4391(3) 0.4881(4) 0.2817(2) 0.0489(19) Uani 1 1 d . . .
H15 H 0.4754 0.4552 0.2869 0.059 Uiso 1 1 calc R . .
B16 B 0.3875(2) 0.4413(3) 0.2518(2) 0.0421(16) Uani 1 1 d . . .
H16 H 0.3899 0.3779 0.2379 0.051 Uiso 1 1 calc R . .
B17 B 0.3283(3) 0.5892(4) 0.2620(2) 0.056(2) Uani 1 1 d . . .
H17 H 0.2920 0.6213 0.2546 0.067 Uiso 1 1 calc R . .
B18 B 0.3809(3) 0.6344(4) 0.2941(2) 0.065(2) Uani 1 1 d . . .
H18 H 0.3789 0.6975 0.3086 0.078 Uiso 1 1 calc R . .
B19 B 0.4146(3) 0.5576(4) 0.3274(2) 0.060(2) Uani 1 1 d . . .
H19 H 0.4346 0.5701 0.3636 0.072 Uiso 1 1 calc R . .
B20 B 0.3828(3) 0.4642(3) 0.3163(2) 0.0497(19) Uani 1 1 d . . .
H20 H 0.3818 0.4158 0.3455 0.060 Uiso 1 1 calc R . .
B21 B 0.3298(3) 0.4823(4) 0.2756(2) 0.051(2) Uani 1 1 d . . .
H21 H 0.2944 0.4459 0.2768 0.061 Uiso 1 1 calc R . .
B22 B 0.3472(3) 0.5543(4) 0.3239(3) 0.064(2) Uani 1 1 d . . .
H22 H 0.3232 0.5646 0.3578 0.077 Uiso 1 1 calc R . .

loop_
_atom_site_aniso_label
_atom_site_aniso_U_11
_atom_site_aniso_U_22
_atom_site_aniso_U_33
_atom_site_aniso_U_23
_atom_site_aniso_U_13
_atom_site_aniso_U_12
Rh1 0.0492(3) 0.0403(2) 0.0378(3) -0.0026(2) 0.0011(2) 0.0017(2)
Fe1 0.0549(6) 0.0472(5) 0.0610(6) -0.0040(5) 0.0035(5) -0.0076(4)
S1 0.0645(13) 0.0475(9) 0.0414(9) 0.0037(7) 0.0027(8) -0.0016(9)
S2 0.0494(12) 0.0475(9) 0.0405(9) -0.0077(7) -0.0032(7) 0.0018(8)
O1 0.119(6) 0.113(4) 0.111(5) 0.001(4) 0.052(4) -0.010(4)
O2 0.071(4) 0.126(4) 0.090(4) -0.007(3) -0.020(3) 0.001(3)
O3 0.103(4) 0.061(3) 0.206(6) -0.023(4) -0.009(4) -0.014(3)
C1 0.054(5) 0.042(3) 0.047(4) 0.001(3) -0.005(3) -0.001(3)
C2 0.050(4) 0.037(3) 0.043(4) -0.003(3) -0.007(3) -0.003(3)
C3 0.088(7) 0.073(5) 0.074(5) 0.007(4) 0.006(5) -0.010(5)
C4 0.062(6) 0.078(5) 0.063(5) -0.011(4) 0.006(4) -0.013(4)
C5 0.055(5) 0.068(5) 0.098(5) -0.011(4) -0.006(4) -0.012(4)
C6 0.048(4) 0.034(3) 0.043(4) -0.005(2) -0.003(4) 0.006(3)
C7 0.052(4) 0.036(3) 0.040(3) 0.002(3) 0.002(3) 0.000(3)
C8 0.053(4) 0.036(3) 0.046(4) -0.001(3) -0.003(4) 0.008(3)
C9 0.051(5) 0.058(4) 0.053(4) -0.010(3) -0.012(4) 0.004(4)
C10 0.052(5) 0.055(4) 0.051(4) -0.008(3) 0.007(3) 0.000(3)
C11 0.053(5) 0.050(4) 0.046(4) -0.005(3) -0.005(3) 0.005(3)
C12 0.088(5) 0.069(4) 0.054(4) -0.023(3) -0.008(4) 0.011(4)
C13 0.078(6) 0.080(5) 0.053(4) -0.011(3) -0.019(4) 0.010(4)
C14 0.107(6) 0.084(4) 0.037(3) -0.003(3) 0.003(4) -0.007(4)
C15 0.086(6) 0.052(4) 0.038(4) 0.005(3) -0.002(4) 0.007(4)
C16 0.152(8) 0.058(4) 0.055(4) 0.013(3) -0.007(4) 0.031(5)
C17 0.105(7) 0.091(5) 0.046(4) 0.005(3) 0.021(4) 0.004(5)
C18 0.108(7) 0.094(5) 0.044(4) -0.010(4) -0.013(4) -0.007(4)
B3 0.057(5) 0.033(4) 0.078(5) 0.006(4) -0.011(4) 0.000(4)
B4 0.078(6) 0.045(4) 0.060(5) 0.024(4) -0.014(4) 0.007(5)
B5 0.057(6) 0.059(5) 0.044(4) -0.001(4) -0.021(4) -0.006(4)
B6 0.048(5) 0.042(4) 0.048(4) 0.001(3) 0.000(4) -0.013(3)
B7 0.064(6) 0.047(4) 0.071(6) -0.017(4) 0.002(4) 0.010(4)
B8 0.066(6) 0.037(4) 0.111(7) -0.008(5) -0.012(5) 0.004(4)
B9 0.046(6) 0.058(5) 0.090(6) 0.023(5) -0.016(4) 0.006(4)
B10 0.054(5) 0.054(4) 0.060(5) 0.000(4) -0.013(4) -0.007(4)
B11 0.050(5) 0.052(4) 0.047(4) 0.001(4) 0.007(4) -0.004(4)
B12 0.054(6) 0.048(5) 0.076(6) -0.002(4) 0.003(4) 0.008(4)
Rh2 0.0435(3) 0.0388(2) 0.0420(3) -0.0047(2) -0.0015(2) 0.0032(2)
Fe2 0.0733(7) 0.0451(5) 0.0483(5) 0.0028(4) -0.0014(5) 0.0025(5)
O4 0.134(6) 0.137(4) 0.079(4) 0.000(3) 0.050(3) 0.009(4)
O5 0.149(6) 0.105(4) 0.091(4) 0.023(3) -0.063(4) -0.011(4)
O6 0.184(5) 0.049(3) 0.094(3) 0.007(3) 0.018(4) 0.006(4)
S3 0.0479(11) 0.0489(9) 0.0466(10) -0.0038(8) 0.0062(8) -0.0049(8)
S4 0.0487(11) 0.0447(9) 0.0543(10) -0.0041(8) -0.0049(8) 0.0075(8)
C21 0.051(4) 0.033(3) 0.040(4) 0.001(3) 0.004(3) -0.005(3)
C22 0.045(4) 0.033(3) 0.050(4) -0.004(3) 0.002(3) 0.000(3)
C23 0.100(7) 0.075(5) 0.051(5) -0.006(4) 0.011(4) 0.009(5)
C24 0.110(7) 0.070(5) 0.058(5) 0.007(4) -0.014(5) 0.016(5)
C25 0.096(6) 0.061(4) 0.060(4) 0.004(4) 0.006(4) -0.004(4)
C26 0.050(4) 0.037(3) 0.046(4) -0.009(3) -0.002(4) 0.005(3)
C27 0.054(4) 0.039(3) 0.038(3) -0.003(2) -0.004(3) 0.003(3)
C28 0.057(5) 0.035(3) 0.043(4) -0.010(3) 0.001(4) 0.001(3)
C29 0.050(5) 0.049(4) 0.043(4) -0.012(3) -0.010(3) 0.009(3)
C30 0.057(5) 0.053(4) 0.038(4) -0.002(3) 0.004(3) 0.003(4)
C31 0.042(4) 0.060(4) 0.067(5) -0.009(4) 0.000(4) 0.019(3)
C32 0.069(5) 0.083(5) 0.092(5) -0.018(4) -0.017(4) 0.041(4)
C33 0.054(5) 0.099(5) 0.071(5) -0.013(4) -0.024(4) 0.017(4)
C34 0.041(5) 0.102(5) 0.125(6) 0.008(5) 0.011(4) -0.001(4)
C35 0.046(4) 0.041(3) 0.054(4) -0.013(3) -0.001(3) 0.006(3)
C36 0.060(5) 0.067(4) 0.103(5) -0.019(4) -0.010(4) -0.012(4)
C37 0.054(5) 0.095(5) 0.083(5) -0.008(4) 0.024(4) -0.017(4)
C38 0.045(4) 0.070(4) 0.129(6) -0.005(4) -0.006(4) 0.002(4)
B13 0.066(5) 0.029(4) 0.062(5) -0.004(3) 0.001(4) 0.001(4)
B14 0.069(6) 0.057(5) 0.045(4) -0.016(4) -0.002(4) -0.025(4)
B15 0.046(5) 0.051(4) 0.049(5) 0.003(4) -0.010(4) -0.001(4)
B16 0.037(4) 0.043(4) 0.047(4) 0.010(3) 0.004(4) -0.006(4)
B17 0.061(6) 0.046(4) 0.060(5) -0.005(4) 0.011(4) 0.018(4)
B18 0.097(7) 0.045(4) 0.053(4) -0.013(4) 0.006(5) 0.001(5)
B19 0.083(7) 0.056(5) 0.042(4) -0.008(4) 0.004(4) -0.011(4)
B20 0.065(6) 0.043(4) 0.041(4) 0.007(3) 0.013(4) -0.008(4)
B21 0.055(5) 0.046(4) 0.052(5) 0.004(3) 0.019(4) -0.002(4)
B22 0.080(7) 0.065(5) 0.048(5) -0.002(4) 0.017(4) 0.006(5)

loop_
_atom_type_symbol
_atom_type_description
_atom_type_scat_dispersion_real
_atom_type_scat_dispersion_imag
_atom_type_scat_source
C C 0.0033 0.0016 'International Tables Vol C Tables 4.2.6.8 and 6.1.1.4'
H H 0.0000 0.0000 'International Tables Vol C Tables 4.2.6.8 and 6.1.1.4'
B B 0.0013 0.0007 'International Tables Vol C Tables 4.2.6.8 and 6.1.1.4'
S S 0.1246 0.1234 'International Tables Vol C Tables 4.2.6.8 and 6.1.1.4'
Fe Fe 0.3463 0.8444 'International Tables Vol C Tables 4.2.6.8 and 6.1.1.4'
Rh Rh -1.1178 0.9187 'International Tables Vol C Tables 4.2.6.8 and 6.1.1.4'
O O 0.0106 0.0060 'International Tables Vol C Tables 4.2.6.8 and 6.1.1.4'

loop_
_geom_angle_atom_site_label_1
_geom_angle_atom_site_label_2
_geom_angle_atom_site_label_3
_geom_angle
_geom_angle_site_symmetry_1
_geom_angle_site_symmetry_3
_geom_angle_publ_flag
C10 Rh1 C9 38.11(16) . . ?
C10 Rh1 C6 38.19(18) . . ?
C9 Rh1 C6 63.5(2) . . ?
C10 Rh1 C8 63.6(2) . . ?
C9 Rh1 C8 37.77(18) . . ?
C6 Rh1 C8 63.35(17) . . ?
C10 Rh1 C7 63.23(19) . . ?
C9 Rh1 C7 62.82(19) . . ?
C6 Rh1 C7 37.66(16) . . ?
C8 Rh1 C7 37.51(16) . . ?
C10 Rh1 S1 117.16(15) . . ?
C9 Rh1 S1 151.09(17) . . ?
C6 Rh1 S1 107.03(14) . . ?
C8 Rh1 S1 164.63(17) . . ?
C7 Rh1 S1 127.64(14) . . ?
C10 Rh1 S2 154.68(16) . . ?
C9 Rh1 S2 119.79(15) . . ?
C6 Rh1 S2 160.91(16) . . ?
C8 Rh1 S2 106.78(14) . . ?
C7 Rh1 S2 124.62(14) . . ?
S1 Rh1 S2 78.60(6) . . ?
C10 Rh1 Fe1 113.96(15) . . ?
C9 Rh1 Fe1 112.61(16) . . ?
C6 Rh1 Fe1 142.25(15) . . ?
C8 Rh1 Fe1 138.30(16) . . ?
C7 Rh1 Fe1 175.35(14) . . ?
S1 Rh1 Fe1 56.72(5) . . ?
S2 Rh1 Fe1 56.16(5) . . ?
C3 Fe1 C4 88.2(3) . . ?
C3 Fe1 C5 96.5(3) . . ?
C4 Fe1 C5 98.5(3) . . ?
C3 Fe1 S2 156.8(2) . . ?
C4 Fe1 S2 90.0(2) . . ?
C5 Fe1 S2 106.6(2) . . ?
C3 Fe1 S1 88.7(2) . . ?
C4 Fe1 S1 147.5(2) . . ?
C5 Fe1 S1 113.9(2) . . ?
S2 Fe1 S1 80.49(6) . . ?
C3 Fe1 Rh1 98.5(2) . . ?
C4 Fe1 Rh1 90.5(2) . . ?
C5 Fe1 Rh1 162.7(2) . . ?
S2 Fe1 Rh1 58.38(4) . . ?
S1 Fe1 Rh1 58.05(4) . . ?
C1 S1 Fe1 105.90(18) . . ?
C1 S1 Rh1 104.70(17) . . ?
Fe1 S1 Rh1 65.24(5) . . ?
C2 S2 Fe1 105.97(18) . . ?
C2 S2 Rh1 105.41(16) . . ?
Fe1 S2 Rh1 65.46(5) . . ?
C2 C1 B5 111.1(4) . . ?
C2 C1 B4 111.2(4) . . ?
B5 C1 B4 62.1(4) . . ?
C2 C1 B3 62.7(3) . . ?
B5 C1 B3 112.3(4) . . ?
B4 C1 B3 60.7(3) . . ?
C2 C1 B6 62.5(3) . . ?
B5 C1 B6 60.4(3) . . ?
B4 C1 B6 111.8(5) . . ?
B3 C1 B6 114.3(4) . . ?
C2 C1 S1 112.2(4) . . ?
B5 C1 S1 125.2(4) . . ?
B4 C1 S1 126.1(4) . . ?
B3 C1 S1 116.6(4) . . ?
B6 C1 S1 115.7(4) . . ?
C1 C2 B11 111.4(4) . . ?
C1 C2 B7 111.7(4) . . ?
B11 C2 B7 62.3(4) . . ?
C1 C2 B3 62.0(3) . . ?
B11 C2 B3 112.3(4) . . ?
B7 C2 B3 61.3(3) . . ?
C1 C2 B6 62.4(3) . . ?
B11 C2 B6 60.9(3) . . ?
B7 C2 B6 112.7(5) . . ?
B3 C2 B6 113.6(4) . . ?
C1 C2 S2 111.7(4) . . ?
B11 C2 S2 124.3(4) . . ?
B7 C2 S2 126.9(4) . . ?
B3 C2 S2 118.3(4) . . ?
B6 C2 S2 113.8(3) . . ?
O1 C3 Fe1 178.9(7) . . ?
O2 C4 Fe1 178.3(7) . . ?
O3 C5 Fe1 176.4(6) . . ?
C7 C6 C10 107.1(5) . . ?
C7 C6 C11 127.4(5) . . ?
C10 C6 C11 125.1(5) . . ?
C7 C6 Rh1 71.4(3) . . ?
C10 C6 Rh1 69.7(3) . . ?
C11 C6 Rh1 130.0(3) . . ?
C8 C7 C6 109.0(5) . . ?
C8 C7 Rh1 71.2(3) . . ?
C6 C7 Rh1 70.9(3) . . ?
C8 C7 H7A 125.5 . . ?
C6 C7 H7A 125.5 . . ?
Rh1 C7 H7A 125.5 . . ?
C9 C8 C7 107.2(5) . . ?
C9 C8 C15 125.9(6) . . ?
C7 C8 C15 126.5(6) . . ?
C9 C8 Rh1 69.9(3) . . ?
C7 C8 Rh1 71.3(3) . . ?
C15 C8 Rh1 129.0(3) . . ?
C8 C9 C10 108.8(5) . . ?
C8 C9 Rh1 72.3(3) . . ?
C10 C9 Rh1 70.7(3) . . ?
C8 C9 H9A 125.6 . . ?
C10 C9 H9A 125.6 . . ?
Rh1 C9 H9A 125.6 . . ?
C9 C10 C6 107.9(5) . . ?
C9 C10 Rh1 71.1(3) . . ?
C6 C10 Rh1 72.1(3) . . ?
C9 C10 H10A 126.0 . . ?
C6 C10 H10A 126.0 . . ?
Rh1 C10 H10A 126.0 . . ?
C6 C11 C13 110.7(5) . . ?
C6 C11 C12 107.0(4) . . ?
C13 C11 C12 109.7(5) . . ?
C6 C11 C14 111.8(5) . . ?
C13 C11 C14 108.7(5) . . ?
C12 C11 C14 108.8(5) . . ?
C11 C12 H12A 109.5 . . ?
C11 C12 H12B 109.5 . . ?
H12A C12 H12B 109.5 . . ?
C11 C12 H12C 109.5 . . ?
H12A C12 H12C 109.5 . . ?
H12B C12 H12C 109.5 . . ?
C11 C13 H13A 109.5 . . ?
C11 C13 H13B 109.5 . . ?
H13A C13 H13B 109.5 . . ?
C11 C13 H13C 109.5 . . ?
H13A C13 H13C 109.5 . . ?
H13B C13 H13C 109.5 . . ?
C11 C14 H14A 109.5 . . ?
C11 C14 H14B 109.5 . . ?
H14A C14 H14B 109.5 . . ?
C11 C14 H14C 109.5 . . ?
H14A C14 H14C 109.5 . . ?
H14B C14 H14C 109.5 . . ?
C18 C15 C8 111.6(5) . . ?
C18 C15 C17 111.0(5) . . ?
C8 C15 C17 110.6(5) . . ?
C18 C15 C16 108.9(5) . . ?
C8 C15 C16 105.7(4) . . ?
C17 C15 C16 109.0(5) . . ?
C15 C16 H16A 109.5 . . ?
C15 C16 H16B 109.5 . . ?
H16A C16 H16B 109.5 . . ?
C15 C16 H16C 109.5 . . ?
H16A C16 H16C 109.5 . . ?
H16B C16 H16C 109.5 . . ?
C15 C17 H17A 109.5 . . ?
C15 C17 H17B 109.5 . . ?
H17A C17 H17B 109.5 . . ?
C15 C17 H17C 109.5 . . ?
H17A C17 H17C 109.5 . . ?
H17B C17 H17C 109.5 . . ?
C15 C18 H18A 109.5 . . ?
C15 C18 H18B 109.5 . . ?
H18A C18 H18B 109.5 . . ?
C15 C18 H18C 109.5 . . ?
H18A C18 H18C 109.5 . . ?
H18B C18 H18C 109.5 . . ?
B8 B3 C1 106.5(4) . . ?
B8 B3 C2 105.4(5) . . ?
C1 B3 C2 55.3(3) . . ?
B8 B3 B4 61.5(4) . . ?
C1 B3 B4 59.5(3) . . ?
C2 B3 B4 104.3(4) . . ?
B8 B3 B7 61.1(4) . . ?
C1 B3 B7 103.9(4) . . ?
C2 B3 B7 58.4(3) . . ?
B4 B3 B7 109.7(5) . . ?
B8 B3 H3 121.3 . . ?
C1 B3 H3 124.9 . . ?
C2 B3 H3 125.6 . . ?
B4 B3 H3 121.0 . . ?
B7 B3 H3 121.8 . . ?
C1 B4 B3 59.7(3) . . ?
C1 B4 B9 104.9(4) . . ?
B3 B4 B9 106.9(5) . . ?
C1 B4 B8 104.2(4) . . ?
B3 B4 B8 58.4(4) . . ?
B9 B4 B8 59.6(4) . . ?
C1 B4 B5 58.9(3) . . ?
B3 B4 B5 108.8(4) . . ?
B9 B4 B5 60.4(4) . . ?
B8 B4 B5 108.0(5) . . ?
C1 B4 H4 124.4 . . ?
B3 B4 H4 121.7 . . ?
B9 B4 H4 122.7 . . ?
B8 B4 H4 123.2 . . ?
B5 B4 H4 120.8 . . ?
C1 B5 B6 60.2(3) . . ?
C1 B5 B10 104.8(4) . . ?
B6 B5 B10 59.1(3) . . ?
C1 B5 B4 59.0(3) . . ?
B6 B5 B4 109.1(4) . . ?
B10 B5 B4 107.2(5) . . ?
C1 B5 B9 104.0(4) . . ?
B6 B5 B9 106.8(5) . . ?
B10 B5 B9 59.2(4) . . ?
B4 B5 B9 59.3(4) . . ?
C1 B5 H5 124.2 . . ?
B6 B5 H5 121.1 . . ?
B10 B5 H5 123.2 . . ?
B4 B5 H5 121.4 . . ?
B9 B5 H5 123.6 . . ?
B10 B6 C1 105.8(4) . . ?
B10 B6 C2 105.4(4) . . ?
C1 B6 C2 55.1(3) . . ?
B10 B6 B5 61.3(4) . . ?
C1 B6 B5 59.4(3) . . ?
C2 B6 B5 104.2(4) . . ?
B10 B6 B11 61.1(4) . . ?
C1 B6 B11 103.4(4) . . ?
C2 B6 B11 58.4(3) . . ?
B5 B6 B11 109.5(5) . . ?
B10 B6 H6 121.5 . . ?
C1 B6 H6 125.3 . . ?
C2 B6 H6 125.5 . . ?
B5 B6 H6 121.1 . . ?
B11 B6 H6 121.9 . . ?
C2 B7 B3 60.3(3) . . ?
C2 B7 B11 58.8(3) . . ?
B3 B7 B11 108.7(4) . . ?
C2 B7 B8 104.8(5) . . ?
B3 B7 B8 58.4(4) . . ?
B11 B7 B8 107.5(5) . . ?
C2 B7 B12 105.3(4) . . ?
B3 B7 B12 107.2(5) . . ?
B11 B7 B12 60.1(4) . . ?
B8 B7 B12 59.8(4) . . ?
C2 B7 H7 123.8 . . ?
B3 B7 H7 121.5 . . ?
B11 B7 H7 121.3 . . ?
B8 B7 H7 123.2 . . ?
B12 B7 H7 122.5 . . ?
B3 B8 B9 108.3(5) . . ?
B3 B8 B7 60.5(4) . . ?
B9 B8 B7 108.1(4) . . ?
B3 B8 B12 109.5(5) . . ?
B9 B8 B12 60.2(4) . . ?
B7 B8 B12 60.5(4) . . ?
B3 B8 B4 60.0(4) . . ?
B9 B8 B4 59.8(4) . . ?
B7 B8 B4 108.0(4) . . ?
B12 B8 B4 108.5(4) . . ?
B3 B8 H8 121.0 . . ?
B9 B8 H8 121.8 . . ?
B7 B8 H8 121.6 . . ?
B12 B8 H8 120.9 . . ?
B4 B8 H8 121.9 . . ?
B10 B9 B8 108.5(5) . . ?
B10 B9 B4 108.9(5) . . ?
B8 B9 B4 60.5(4) . . ?
B10 B9 B12 60.3(4) . . ?
B8 B9 B12 60.2(4) . . ?
B4 B9 B12 109.1(5) . . ?
B10 B9 B5 60.2(4) . . ?
B8 B9 B5 108.7(5) . . ?
B4 B9 B5 60.3(4) . . ?
B12 B9 B5 108.7(5) . . ?
B10 B9 H9 121.4 . . ?
B8 B9 H9 121.4 . . ?
B4 B9 H9 121.0 . . ?
B12 B9 H9 121.2 . . ?
B5 B9 H9 121.4 . . ?
B6 B10 B9 108.3(5) . . ?
B6 B10 B12 109.0(5) . . ?
B9 B10 B12 60.2(3) . . ?
B6 B10 B11 59.8(4) . . ?
B9 B10 B11 107.6(4) . . ?
B12 B10 B11 60.2(3) . . ?
B6 B10 B5 59.6(4) . . ?
B9 B10 B5 60.6(4) . . ?
B12 B10 B5 109.0(5) . . ?
B11 B10 B5 107.1(5) . . ?
B6 B10 H10 121.5 . . ?
B9 B10 H10 121.6 . . ?
B12 B10 H10 120.8 . . ?
B11 B10 H10 122.4 . . ?
B5 B10 H10 121.7 . . ?
C2 B11 B6 60.6(3) . . ?
C2 B11 B7 58.9(3) . . ?
B6 B11 B7 109.6(5) . . ?
C2 B11 B10 105.5(4) . . ?
B6 B11 B10 59.1(3) . . ?
B7 B11 B10 108.3(5) . . ?
C2 B11 B12 105.8(4) . . ?
B6 B11 B12 108.1(5) . . ?
B7 B11 B12 60.5(4) . . ?
B10 B11 B12 59.9(4) . . ?
C2 B11 H11 123.6 . . ?
B6 B11 H11 120.8 . . ?
B7 B11 H11 120.8 . . ?
B10 B11 H11 122.7 . . ?
B12 B11 H11 122.2 . . ?
B8 B12 B9 59.6(4) . . ?
B8 B12 B10 107.3(5) . . ?
B9 B12 B10 59.5(4) . . ?
B8 B12 B11 106.9(5) . . ?
B9 B12 B11 106.7(5) . . ?
B10 B12 B11 59.9(3) . . ?
B8 B12 B7 59.7(4) . . ?
B9 B12 B7 106.9(5) . . ?
B10 B12 B7 107.5(5) . . ?
B11 B12 B7 59.4(4) . . ?
B8 B12 H12 122.2 . . ?
B9 B12 H12 122.6 . . ?
B10 B12 H12 121.9 . . ?
B11 B12 H12 122.5 . . ?
B7 B12 H12 122.2 . . ?
C29 Rh2 C30 38.05(17) . . ?
C29 Rh2 C28 38.22(17) . . ?
C30 Rh2 C28 63.6(2) . . ?
C29 Rh2 C26 63.8(2) . . ?
C30 Rh2 C26 38.08(17) . . ?
C28 Rh2 C26 63.6(2) . . ?
C29 Rh2 C27 62.87(18) . . ?
C30 Rh2 C27 62.78(18) . . ?
C28 Rh2 C27 37.37(17) . . ?
C26 Rh2 C27 37.67(17) . . ?
C29 Rh2 S4 116.29(16) . . ?
C30 Rh2 S4 150.22(16) . . ?
C28 Rh2 S4 106.17(15) . . ?
C26 Rh2 S4 164.49(16) . . ?
C27 Rh2 S4 127.25(15) . . ?
C29 Rh2 S3 153.73(17) . . ?
C30 Rh2 S3 119.28(16) . . ?
C28 Rh2 S3 162.11(16) . . ?
C26 Rh2 S3 106.86(15) . . ?
C27 Rh2 S3 125.97(15) . . ?
S4 Rh2 S3 79.47(6) . . ?
C29 Rh2 Fe2 113.05(15) . . ?
C30 Rh2 Fe2 112.32(15) . . ?
C28 Rh2 Fe2 140.98(16) . . ?
C26 Rh2 Fe2 138.80(15) . . ?
C27 Rh2 Fe2 175.06(13) . . ?
S4 Rh2 Fe2 56.52(5) . . ?
S3 Rh2 Fe2 56.30(5) . . ?
C24 Fe2 C23 91.9(3) . . ?
C24 Fe2 C25 97.5(3) . . ?
C23 Fe2 C25 91.8(3) . . ?
C24 Fe2 S3 148.5(2) . . ?
C23 Fe2 S3 87.8(2) . . ?
C25 Fe2 S3 114.0(2) . . ?
C24 Fe2 S4 87.5(2) . . ?
C23 Fe2 S4 158.2(2) . . ?
C25 Fe2 S4 109.9(2) . . ?
S3 Fe2 S4 81.54(6) . . ?
C24 Fe2 Rh2 90.7(2) . . ?
C23 Fe2 Rh2 100.0(2) . . ?
C25 Fe2 Rh2 165.36(18) . . ?
S3 Fe2 Rh2 58.49(4) . . ?
S4 Fe2 Rh2 58.17(4) . . ?
C21 S3 Fe2 105.31(18) . . ?
C21 S3 Rh2 103.92(17) . . ?
Fe2 S3 Rh2 65.21(5) . . ?
C22 S4 Fe2 105.31(18) . . ?
C22 S4 Rh2 103.65(18) . . ?
Fe2 S4 Rh2 65.31(5) . . ?
C22 C21 B15 111.4(4) . . ?
C22 C21 B14 111.9(4) . . ?
B15 C21 B14 62.4(3) . . ?
C22 C21 B16 62.3(3) . . ?
B15 C21 B16 61.1(3) . . ?
B14 C21 B16 113.0(4) . . ?
C22 C21 B13 62.3(3) . . ?
B15 C21 B13 113.2(4) . . ?
B14 C21 B13 61.8(3) . . ?
B16 C21 B13 114.4(4) . . ?
C22 C21 S3 112.0(4) . . ?
B15 C21 S3 124.2(4) . . ?
B14 C21 S3 126.3(4) . . ?
B16 C21 S3 114.0(3) . . ?
B13 C21 S3 117.2(3) . . ?
C21 C22 B21 111.6(4) . . ?
C21 C22 B17 111.4(4) . . ?
B21 C22 B17 63.1(3) . . ?
C21 C22 B16 61.8(3) . . ?
B21 C22 B16 61.8(3) . . ?
B17 C22 B16 113.8(4) . . ?
C21 C22 B13 61.9(3) . . ?
B21 C22 B13 113.1(4) . . ?
B17 C22 B13 61.1(3) . . ?
B16 C22 B13 113.7(4) . . ?
C21 C22 S4 113.0(4) . . ?
B21 C22 S4 124.1(4) . . ?
B17 C22 S4 124.7(4) . . ?
B16 C22 S4 115.4(3) . . ?
B13 C22 S4 116.7(3) . . ?
O4 C23 Fe2 179.3(7) . . ?
O5 C24 Fe2 178.9(7) . . ?
O6 C25 Fe2 174.1(5) . . ?
C30 C26 C27 106.0(5) . . ?
C30 C26 C31 127.1(6) . . ?
C27 C26 C31 126.6(5) . . ?
C30 C26 Rh2 69.0(3) . . ?
C27 C26 Rh2 71.5(3) . . ?
C31 C26 Rh2 128.8(4) . . ?
C28 C27 C26 109.7(5) . . ?
C28 C27 Rh2 70.9(3) . . ?
C26 C27 Rh2 70.8(3) . . ?
C28 C27 H27A 125.1 . . ?
C26 C27 H27A 125.1 . . ?
Rh2 C27 H27A 125.1 . . ?
C27 C28 C29 106.6(5) . . ?
C27 C28 C35 127.5(5) . . ?
C29 C28 C35 125.6(6) . . ?
C27 C28 Rh2 71.7(3) . . ?
C29 C28 Rh2 69.0(3) . . ?
C35 C28 Rh2 128.9(3) . . ?
C30 C29 C28 108.5(5) . . ?
C30 C29 Rh2 71.1(3) . . ?
C28 C29 Rh2 72.8(3) . . ?
C30 C29 H29A 125.6 . . ?
C28 C29 H29A 125.7 . . ?
Rh2 C29 H29A 125.6 . . ?
C29 C30 C26 109.2(5) . . ?
C29 C30 Rh2 70.9(3) . . ?
C26 C30 Rh2 72.9(3) . . ?
C29 C30 H30A 125.4 . . ?
C26 C30 H30A 125.4 . . ?
Rh2 C30 H30A 125.4 . . ?
C33 C31 C26 111.8(5) . . ?
C33 C31 C34 110.0(5) . . ?
C26 C31 C34 112.0(5) . . ?
C33 C31 C32 108.2(5) . . ?
C26 C31 C32 105.7(5) . . ?
C34 C31 C32 109.0(5) . . ?
C31 C32 H32A 109.5 . . ?
C31 C32 H32B 109.5 . . ?
H32A C32 H32B 109.5 . . ?
C31 C32 H32C 109.5 . . ?
H32A C32 H32C 109.5 . . ?
H32B C32 H32C 109.5 . . ?
C31 C33 H33A 109.5 . . ?
C31 C33 H33B 109.5 . . ?
H33A C33 H33B 109.5 . . ?
C31 C33 H33C 109.5 . . ?
H33A C33 H33C 109.5 . . ?
H33B C33 H33C 109.5 . . ?
C31 C34 H34A 109.5 . . ?
C31 C34 H34B 109.5 . . ?
H34A C34 H34B 109.5 . . ?
C31 C34 H34C 109.5 . . ?
H34A C34 H34C 109.5 . . ?
H34B C34 H34C 109.5 . . ?
C28 C35 C38 112.8(5) . . ?
C28 C35 C37 110.7(5) . . ?
C38 C35 C37 109.2(5) . . ?
C28 C35 C36 106.8(4) . . ?
C38 C35 C36 108.4(5) . . ?
C37 C35 C36 108.9(5) . . ?
C35 C36 H36A 109.5 . . ?
C35 C36 H36B 109.5 . . ?
H36A C36 H36B 109.5 . . ?
C35 C36 H36C 109.5 . . ?
H36A C36 H36C 109.5 . . ?
H36B C36 H36C 109.5 . . ?
C35 C37 H37A 109.5 . . ?
C35 C37 H37B 109.5 . . ?
H37A C37 H37B 109.5 . . ?
C35 C37 H37C 109.5 . . ?
H37A C37 H37C 109.5 . . ?
H37B C37 H37C 109.5 . . ?
C35 C38 H38A 109.5 . . ?
C35 C38 H38B 109.5 . . ?
H38A C38 H38B 109.5 . . ?
C35 C38 H38C 109.5 . . ?
H38A C38 H38C 109.5 . . ?
H38B C38 H38C 109.5 . . ?
B18 B13 C21 105.5(4) . . ?
B18 B13 C22 105.6(4) . . ?
C21 B13 C22 55.8(3) . . ?
B18 B13 B17 61.6(4) . . ?
C21 B13 B17 104.7(4) . . ?
C22 B13 B17 58.9(3) . . ?
B18 B13 B14 61.3(4) . . ?
C21 B13 B14 58.3(3) . . ?
C22 B13 B14 103.9(4) . . ?
B17 B13 B14 110.2(5) . . ?
B18 B13 H13 121.5 . . ?
C21 B13 H13 125.3 . . ?
C22 B13 H13 125.3 . . ?
B17 B13 H13 120.9 . . ?
B14 B13 H13 121.5 . . ?
C21 B14 B15 58.7(3) . . ?
C21 B14 B19 105.0(4) . . ?
B15 B14 B19 60.5(3) . . ?
C21 B14 B13 59.9(3) . . ?
B15 B14 B13 108.7(5) . . ?
B19 B14 B13 107.0(5) . . ?
C21 B14 B18 104.2(5) . . ?
B15 B14 B18 108.1(5) . . ?
B19 B14 B18 60.0(4) . . ?
B13 B14 B18 58.1(4) . . ?
C21 B14 H14 124.3 . . ?
B15 B14 H14 120.9 . . ?
B19 B14 H14 122.4 . . ?
B13 B14 H14 121.8 . . ?
B18 B14 H14 123.2 . . ?
C21 B15 B16 60.3(3) . . ?
C21 B15 B14 58.9(3) . . ?
B16 B15 B14 109.5(5) . . ?
C21 B15 B19 104.6(4) . . ?
B16 B15 B19 107.8(5) . . ?
B14 B15 B19 59.8(3) . . ?
C21 B15 B20 104.8(5) . . ?
B16 B15 B20 59.2(3) . . ?
B14 B15 B20 107.7(5) . . ?
B19 B15 B20 59.7(4) . . ?
C21 B15 H15 124.2 . . ?
B16 B15 H15 120.7 . . ?
B14 B15 H15 121.1 . . ?
B19 B15 H15 122.8 . . ?
B20 B15 H15 123.0 . . ?
C21 B16 C22 55.9(3) . . ?
C21 B16 B20 105.2(4) . . ?
C22 B16 B20 104.8(4) . . ?
C21 B16 B15 58.6(3) . . ?
C22 B16 B15 104.2(4) . . ?
B20 B16 B15 61.4(4) . . ?
C21 B16 B21 103.9(4) . . ?
C22 B16 B21 58.3(3) . . ?
B20 B16 B21 60.9(4) . . ?
B15 B16 B21 109.7(4) . . ?
C21 B16 H16 125.3 . . ?
C22 B16 H16 125.5 . . ?
B20 B16 H16 122.0 . . ?
B15 B16 H16 121.2 . . ?
B21 B16 H16 121.7 . . ?
C22 B17 B13 60.0(3) . . ?
C22 B17 B18 103.8(5) . . ?
B13 B17 B18 58.1(4) . . ?
C22 B17 B22 103.8(4) . . ?
B13 B17 B22 106.1(5) . . ?
B18 B17 B22 59.3(4) . . ?
C22 B17 B21 58.2(3) . . ?
B13 B17 B21 108.2(4) . . ?
B18 B17 B21 107.3(5) . . ?
B22 B17 B21 60.0(3) . . ?
C22 B17 H17 124.8 . . ?
B13 B17 H17 121.9 . . ?
B18 B17 H17 123.5 . . ?
B22 B17 H17 123.3 . . ?
B21 B17 H17 121.4 . . ?
B13 B18 B22 109.0(5) . . ?
B13 B18 B19 108.8(5) . . ?
B22 B18 B19 60.1(4) . . ?
B13 B18 B14 60.6(4) . . ?
B22 B18 B14 107.9(5) . . ?
B19 B18 B14 59.7(4) . . ?
B13 B18 B17 60.3(4) . . ?
B22 B18 B17 60.7(4) . . ?
B19 B18 B17 108.9(5) . . ?
B14 B18 B17 108.6(4) . . ?
B13 B18 H18 121.0 . . ?
B22 B18 H18 121.4 . . ?
B19 B18 H18 121.5 . . ?
B14 B18 H18 121.8 . . ?
B17 B18 H18 121.1 . . ?
B14 B19 B20 108.1(4) . . ?
B14 B19 B18 60.3(4) . . ?
B20 B19 B18 107.5(5) . . ?
B14 B19 B22 108.3(5) . . ?
B20 B19 B22 59.6(4) . . ?
B18 B19 B22 59.9(4) . . ?
B14 B19 B15 59.7(4) . . ?
B20 B19 B15 60.2(3) . . ?
B18 B19 B15 107.7(4) . . ?
B22 B19 B15 107.8(5) . . ?
B14 B19 H19 121.5 . . ?
B20 B19 H19 121.9 . . ?
B18 B19 H19 121.9 . . ?
B22 B19 H19 121.8 . . ?
B15 B19 H19 121.9 . . ?
B16 B20 B22 109.2(4) . . ?
B16 B20 B19 108.3(4) . . ?
B22 B20 B19 60.2(4) . . ?
B16 B20 B21 60.4(3) . . ?
B22 B20 B21 60.9(4) . . ?
B19 B20 B21 108.9(4) . . ?
B16 B20 B15 59.4(3) . . ?
B22 B20 B15 108.2(4) . . ?
B19 B20 B15 60.1(3) . . ?
B21 B20 B15 107.8(4) . . ?
B16 B20 H20 121.4 . . ?
B22 B20 H20 120.9 . . ?
B19 B20 H20 121.4 . . ?
B21 B20 H20 121.2 . . ?
B15 B20 H20 122.2 . . ?
C22 B21 B16 59.9(3) . . ?
C22 B21 B20 104.4(5) . . ?
B16 B21 B20 58.7(3) . . ?
C22 B21 B22 104.2(4) . . ?
B16 B21 B22 106.4(5) . . ?
B20 B21 B22 59.0(4) . . ?
C22 B21 B17 58.8(3) . . ?
B16 B21 B17 108.8(4) . . ?
B20 B21 B17 107.5(5) . . ?
B22 B21 B17 60.0(3) . . ?
C22 B21 H21 124.3 . . ?
B16 B21 H21 121.6 . . ?
B20 B21 H21 123.3 . . ?
B22 B21 H21 123.4 . . ?
B17 B21 H21 121.1 . . ?
B20 B22 B18 108.1(5) . . ?
B20 B22 B19 60.2(4) . . ?
B18 B22 B19 60.1(4) . . ?
B20 B22 B17 108.3(4) . . ?
B18 B22 B17 60.0(4) . . ?
B19 B22 B17 108.3(5) . . ?
B20 B22 B21 60.1(3) . . ?
B18 B22 B21 107.8(4) . . ?
B19 B22 B21 108.2(5) . . ?
B17 B22 B21 60.0(3) . . ?
B20 B22 H22 121.5 . . ?
B18 B22 H22 121.8 . . ?
B19 B22 H22 121.5 . . ?
B17 B22 H22 121.5 . . ?
B21 B22 H22 121.8 . . ?

loop_
_geom_bond_atom_site_label_1
_geom_bond_atom_site_label_2
_geom_bond_distance
_geom_bond_site_symmetry_2
_geom_bond_publ_flag
Rh1 C10 2.166(5) . ?
Rh1 C9 2.171(5) . ?
Rh1 C6 2.198(5) . ?
Rh1 C8 2.202(5) . ?
Rh1 C7 2.204(4) . ?
Rh1 S1 2.3481(16) . ?
Rh1 S2 2.3523(15) . ?
Rh1 Fe1 2.5128(14) . ?
Fe1 C3 1.767(7) . ?
Fe1 C4 1.780(7) . ?
Fe1 C5 1.795(6) . ?
Fe1 S2 2.2944(18) . ?
Fe1 S1 2.3134(18) . ?
S1 C1 1.824(6) . ?
S2 C2 1.824(5) . ?
O1 C3 1.140(7) . ?
O2 C4 1.134(7) . ?
O3 C5 1.145(6) . ?
C1 C2 1.611(6) . ?
C1 B5 1.725(8) . ?
C1 B4 1.726(8) . ?
C1 B3 1.729(7) . ?
C1 B6 1.739(7) . ?
C2 B11 1.703(8) . ?
C2 B7 1.706(8) . ?
C2 B3 1.741(7) . ?
C2 B6 1.742(7) . ?
C6 C7 1.421(6) . ?
C6 C10 1.428(7) . ?
C6 C11 1.516(6) . ?
C7 C8 1.417(6) . ?
C7 H7A 0.9800 . ?
C8 C9 1.416(7) . ?
C8 C15 1.521(7) . ?
C9 C10 1.416(6) . ?
C9 H9A 0.9800 . ?
C10 H10A 0.9800 . ?
C11 C13 1.529(7) . ?
C11 C12 1.542(6) . ?
C11 C14 1.545(6) . ?
C12 H12A 0.9600 . ?
C12 H12B 0.9600 . ?
C12 H12C 0.9600 . ?
C13 H13A 0.9600 . ?
C13 H13B 0.9600 . ?
C13 H13C 0.9600 . ?
C14 H14A 0.9600 . ?
C14 H14B 0.9600 . ?
C14 H14C 0.9600 . ?
C15 C18 1.518(7) . ?
C15 C17 1.534(7) . ?
C15 C16 1.551(6) . ?
C16 H16A 0.9600 . ?
C16 H16B 0.9600 . ?
C16 H16C 0.9600 . ?
C17 H17A 0.9600 . ?
C17 H17B 0.9600 . ?
C17 H17C 0.9600 . ?
C18 H18A 0.9600 . ?
C18 H18B 0.9600 . ?
C18 H18C 0.9600 . ?
B3 B8 1.719(9) . ?
B3 B4 1.747(9) . ?
B3 B7 1.756(9) . ?
B3 H3 1.1000 . ?
B4 B9 1.760(10) . ?
B4 B8 1.773(9) . ?
B4 B5 1.780(8) . ?
B4 H4 1.1000 . ?
B5 B6 1.743(8) . ?
B5 B10 1.774(9) . ?
B5 B9 1.781(9) . ?
B5 H5 1.1000 . ?
B6 B10 1.735(9) . ?
B6 B11 1.747(8) . ?
B6 H6 1.1000 . ?
B7 B11 1.764(8) . ?
B7 B8 1.767(9) . ?
B7 B12 1.782(10) . ?
B7 H7 1.1000 . ?
B8 B9 1.757(9) . ?
B8 B12 1.769(9) . ?
B8 H8 1.1000 . ?
B9 B10 1.755(8) . ?
B9 B12 1.769(9) . ?
B9 H9 1.1000 . ?
B10 B12 1.770(8) . ?
B10 B11 1.770(8) . ?
B10 H10 1.1000 . ?
B11 B12 1.776(9) . ?
B11 H11 1.1000 . ?
B12 H12 1.1000 . ?
Rh2 C29 2.154(5) . ?
Rh2 C30 2.157(5) . ?
Rh2 C28 2.205(5) . ?
Rh2 C26 2.207(5) . ?
Rh2 C27 2.216(5) . ?
Rh2 S4 2.3501(16) . ?
Rh2 S3 2.3603(16) . ?
Rh2 Fe2 2.5133(14) . ?
Fe2 C24 1.773(7) . ?
Fe2 C23 1.785(7) . ?
Fe2 C25 1.801(6) . ?
Fe2 S3 2.3034(18) . ?
Fe2 S4 2.3074(18) . ?
O4 C23 1.135(7) . ?
O5 C24 1.133(7) . ?
O6 C25 1.142(5) . ?
S3 C21 1.824(5) . ?
S4 C22 1.814(5) . ?
C21 C22 1.619(7) . ?
C21 B15 1.694(7) . ?
C21 B14 1.697(7) . ?
C21 B16 1.724(7) . ?
C21 B13 1.726(7) . ?
C22 B21 1.702(7) . ?
C22 B17 1.713(7) . ?
C22 B16 1.732(7) . ?
C22 B13 1.732(7) . ?
C26 C30 1.424(6) . ?
C26 C27 1.428(7) . ?
C26 C31 1.521(7) . ?
C27 C28 1.416(7) . ?
C27 H27A 0.9800 . ?
C28 C29 1.428(6) . ?
C28 C35 1.521(7) . ?
C29 C30 1.405(7) . ?
C29 H29A 0.9800 . ?
C30 H30A 0.9800 . ?
C31 C33 1.520(6) . ?
C31 C34 1.532(7) . ?
C31 C32 1.544(6) . ?
C32 H32A 0.9600 . ?
C32 H32B 0.9600 . ?
C32 H32C 0.9600 . ?
C33 H33A 0.9600 . ?
C33 H33B 0.9600 . ?
C33 H33C 0.9600 . ?
C34 H34A 0.9600 . ?
C34 H34B 0.9600 . ?
C34 H34C 0.9600 . ?
C35 C38 1.526(6) . ?
C35 C37 1.546(6) . ?
C35 C36 1.550(6) . ?
C36 H36A 0.9600 . ?
C36 H36B 0.9600 . ?
C36 H36C 0.9600 . ?
C37 H37A 0.9600 . ?
C37 H37B 0.9600 . ?
C37 H37C 0.9600 . ?
C38 H38A 0.9600 . ?
C38 H38B 0.9600 . ?
C38 H38C 0.9600 . ?
B13 B18 1.712(8) . ?
B13 B17 1.752(9) . ?
B13 B14 1.758(9) . ?
B13 H13 1.1000 . ?
B14 B15 1.757(8) . ?
B14 B19 1.757(8) . ?
B14 B18 1.770(10) . ?
B14 H14 1.1000 . ?
B15 B16 1.737(8) . ?
B15 B19 1.770(8) . ?
B15 B20 1.772(9) . ?
B15 H15 1.1000 . ?
B16 B20 1.733(7) . ?
B16 B21 1.763(8) . ?
B16 H16 1.1000 . ?
B17 B18 1.773(9) . ?
B17 B22 1.786(9) . ?
B17 B21 1.786(8) . ?
B17 H17 1.1000 . ?
B18 B22 1.761(9) . ?
B18 B19 1.764(9) . ?
B18 H18 1.1000 . ?
B19 B20 1.763(8) . ?
B19 B22 1.764(9) . ?
B19 H19 1.1000 . ?
B20 B22 1.753(9) . ?
B20 B21 1.771(9) . ?
B20 H20 1.1000 . ?
B21 B22 1.786(9) . ?
B21 H21 1.1000 . ?
B22 H22 1.1000 . ?
